data_4130355
loop_
_publ_author_name
'Liu, Jiang'
'Chen, Yan-Cong'
'Liu, Jun-Liang'
'Vieru, Veacheslav'
'Ungur, Liviu'
'Jia, Jian-Hua'
'Chibotaru, Liviu F.'
'Lan, Yanhua'
'Wernsdorfer, Wolfgang'
'Gao, Song'
'Chen, Xiao-Ming'
'Tong, Ming-Liang'

_publ_section_title
;
 A Stable Pentagonal Bipyramidal Dy(III) Single-Ion Magnet with a Record
 Magnetization Reversal Barrier over 1000 K.
;
_journal_issue 16
_journal_name_full 'Journal of the American Chemical Society'
_journal_page_first 5441
_journal_page_last 5450
_journal_paper_doi 10.1021/jacs.6b02638
_journal_volume 138
_journal_year 2016
_chemical_absolute_configuration R
_chemical_formula_sum 'C28 H28 Cl N4 O2 Y'
_chemical_formula_weight 576.90
_space_group_IT_number 20
_space_group_name_Hall 'C 2c 2'
_space_group_name_H-M_alt 'C 2 2 21'
_symmetry_cell_setting orthorhombic
_symmetry_space_group_name_H-M 'C 2 2 21'
_atom_sites_solution_hydrogens geom
_atom_sites_solution_primary direct
_atom_sites_solution_secondary difmap
_audit_creation_method SHELXL-97
_cell_angle_alpha 90.00
_cell_angle_beta 90.00
_cell_angle_gamma 90.00
_cell_formula_units_Z 4
_cell_length_a 8.6871(4)
_cell_length_b 17.1521(6)
_cell_length_c 17.0046(6)
_cell_measurement_reflns_used 1925
_cell_measurement_temperature 150(2)
_cell_measurement_theta_max 60.9670
_cell_measurement_theta_min 5.6800
_cell_volume 2533.72(17)
_computing_structure_refinement 'SHELXL-97 (Sheldrick, 1997)'
_computing_structure_solution 'SHELXS-97 (Sheldrick, 1990)'
_diffrn_ambient_temperature 150(2)
_diffrn_measured_fraction_theta_full 0.987
_diffrn_measured_fraction_theta_max 0.987
_diffrn_measurement_device_type 'Xcalibur, Sapphire3, Gemini ultra'
_diffrn_radiation_monochromator graphite
_diffrn_radiation_source 'fine-focus sealed tube'
_diffrn_radiation_type CuK\a
_diffrn_radiation_wavelength 1.54178
_diffrn_reflns_av_R_equivalents 0.0273
_diffrn_reflns_av_sigmaI/netI 0.0425
_diffrn_reflns_limit_h_max 5
_diffrn_reflns_limit_h_min -9
_diffrn_reflns_limit_k_max 19
_diffrn_reflns_limit_k_min -17
_diffrn_reflns_limit_l_max 19
_diffrn_reflns_limit_l_min -17
_diffrn_reflns_number 2839
_diffrn_reflns_theta_full 60.99
_diffrn_reflns_theta_max 60.99
_diffrn_reflns_theta_min 5.16
_exptl_absorpt_coefficient_mu 4.480
_exptl_absorpt_correction_T_max 1.00000
_exptl_absorpt_correction_T_min 0.90306
_exptl_absorpt_correction_type multi-scan
_exptl_crystal_colour colorless
_exptl_crystal_density_diffrn 1.512
_exptl_crystal_density_method 'not measured'
_exptl_crystal_description block
_exptl_crystal_F_000 1184
_exptl_crystal_size_max 0.12
_exptl_crystal_size_mid 0.08
_exptl_crystal_size_min 0.07
_refine_diff_density_max 0.245
_refine_diff_density_min -0.394
_refine_diff_density_rms 0.061
_refine_ls_abs_structure_details 'Flack H D (1983), Acta Cryst. A39, 876-881'
_refine_ls_abs_structure_Flack 0.00
_refine_ls_extinction_method none
_refine_ls_goodness_of_fit_ref 1.070
_refine_ls_hydrogen_treatment mixed
_refine_ls_matrix_type full
_refine_ls_number_parameters 164
_refine_ls_number_reflns 1697
_refine_ls_number_restraints 0
_refine_ls_restrained_S_all 1.070
_refine_ls_R_factor_all 0.0319
_refine_ls_R_factor_gt 0.0305
_refine_ls_shift/su_max 0.000
_refine_ls_shift/su_mean 0.000
_refine_ls_structure_factor_coef Fsqd
_refine_ls_weighting_details 'calc w=1/[\s^2^(Fo^2^)+(0.0392P)^2^+1.8784P] where P=(Fo^2^+2Fc^2^)/3'
_refine_ls_weighting_scheme calc
_refine_ls_wR_factor_gt 0.0754
_refine_ls_wR_factor_ref 0.0765
_reflns_number_gt 1638
_reflns_number_total 1697
_reflns_threshold_expression >2sigma(I)
_cod_data_source_file ja6b02638_si_004.cif
_cod_data_source_block a
_cod_original_sg_symbol_H-M C222(1)
_cod_database_code 4130355

loop_
_symmetry_equiv_pos_as_xyz
'x, y, z'
'-x, -y, z+1/2'
'-x, y, -z+1/2'
'x, -y, -z'
'x+1/2, y+1/2, z'
'-x+1/2, -y+1/2, z+1/2'
'-x+1/2, y+1/2, -z+1/2'
'x+1/2, -y+1/2, -z'

loop_
_atom_site_label
_atom_site_type_symbol
_atom_site_fract_x
_atom_site_fract_y
_atom_site_fract_z
_atom_site_U_iso_or_equiv
_atom_site_adp_type
_atom_site_occupancy
_atom_site_symmetry_multiplicity
_atom_site_calc_flag
_atom_site_refinement_flags
Y1 Y 0.5000 0.00801(2) 0.2500 0.01982(16) Uani 1 2 d S
Cl1 Cl 0.5000 -0.14699(7) 0.2500 0.0383(3) Uani 1 2 d S
O1 O 0.5970(3) 0.03578(16) 0.13661(16) 0.0257(6) Uani 1 1 d .
N1 N 0.6615(4) 0.13123(18) 0.27697(19) 0.0221(8) Uani 1 1 d .
N2 N 0.7534(4) -0.0177(2) 0.3225(2) 0.0269(8) Uani 1 1 d .
C1 C 0.8275(6) -0.0866(3) 0.3272(3) 0.0352(11) Uani 1 1 d .
H1 H 0.7825 -0.1307 0.3023 0.042 Uiso 1 1 calc R
C2 C 0.9651(5) -0.0966(3) 0.3664(3) 0.0382(13) Uani 1 1 d .
H2 H 1.0141 -0.1461 0.3676 0.046 Uiso 1 1 calc R
C3 C 1.0301(5) -0.0336(3) 0.4037(3) 0.0338(13) Uani 1 1 d .
H3 H 1.1246 -0.0388 0.4313 0.041 Uiso 1 1 calc R
C4 C 0.9559(5) 0.0373(3) 0.4003(2) 0.0282(12) Uani 1 1 d .
H4 H 0.9989 0.0817 0.4256 0.034 Uiso 1 1 calc R
C5 C 0.8177(5) 0.0435(2) 0.3596(2) 0.0226(9) Uani 1 1 d .
C6 C 0.7327(5) 0.1199(3) 0.3552(3) 0.0237(10) Uani 1 1 d .
H6A H 0.6516 0.1210 0.3961 0.028 Uiso 1 1 calc R
H6B H 0.8051 0.1632 0.3658 0.028 Uiso 1 1 calc R
C7 C 0.5650(5) 0.2030(2) 0.2803(2) 0.0239(9) Uani 1 1 d .
H7A H 0.6314 0.2490 0.2711 0.029 Uiso 1 1 calc R
H7B H 0.5201 0.2079 0.3335 0.029 Uiso 1 1 calc R
C8 C 0.7900(5) 0.1405(3) 0.2187(3) 0.0264(9) Uani 1 1 d .
H8A H 0.8540 0.1853 0.2353 0.032 Uiso 1 1 calc R
H8B H 0.8556 0.0934 0.2214 0.032 Uiso 1 1 calc R
C9 C 0.7443(5) 0.1528(3) 0.1350(3) 0.0238(10) Uani 1 1 d .
C10 C 0.8006(5) 0.2164(3) 0.0929(3) 0.0301(10) Uani 1 1 d .
H10 H 0.8628 0.2541 0.1187 0.036 Uiso 1 1 calc R
C11 C 0.7668(6) 0.2252(3) 0.0140(3) 0.0371(12) Uani 1 1 d .
H11 H 0.8062 0.2687 -0.0141 0.045 Uiso 1 1 calc R
C12 C 0.6761(6) 0.1712(3) -0.0241(3) 0.0350(11) Uani 1 1 d .
H12 H 0.6526 0.1779 -0.0782 0.042 Uiso 1 1 calc R
C13 C 0.6189(5) 0.1073(3) 0.0161(2) 0.0286(10) Uani 1 1 d .
H13 H 0.5571 0.0703 -0.0109 0.034 Uiso 1 1 calc R
C14 C 0.6510(5) 0.0964(2) 0.0966(3) 0.0241(9) Uani 1 1 d .

loop_
_atom_site_aniso_label
_atom_site_aniso_U_11
_atom_site_aniso_U_22
_atom_site_aniso_U_33
_atom_site_aniso_U_23
_atom_site_aniso_U_13
_atom_site_aniso_U_12
Y1 0.0257(2) 0.0127(2) 0.0211(2) 0.000 -0.0002(2) 0.000
Cl1 0.0475(8) 0.0151(6) 0.0522(8) 0.000 -0.0175(11) 0.000
O1 0.0328(16) 0.0189(14) 0.0253(14) -0.0006(12) 0.0036(12) -0.0031(12)
N1 0.0281(19) 0.0140(15) 0.0241(17) -0.0017(13) 0.0002(13) -0.0013(15)
N2 0.0302(19) 0.0207(17) 0.0298(19) -0.0020(17) 0.0001(16) 0.0020(16)
C1 0.040(3) 0.022(2) 0.044(3) -0.007(2) -0.006(2) 0.005(2)
C2 0.043(4) 0.027(2) 0.045(2) -0.002(2) -0.004(2) 0.011(2)
C3 0.028(3) 0.040(3) 0.033(2) 0.008(2) -0.0054(19) 0.001(2)
C4 0.030(3) 0.030(2) 0.024(2) 0.0016(19) -0.0049(16) -0.0047(17)
C5 0.027(2) 0.021(2) 0.0197(18) 0.0006(18) 0.0027(17) -0.0032(18)
C6 0.027(2) 0.020(2) 0.024(2) -0.001(2) -0.0023(18) -0.002(2)
C7 0.029(2) 0.0118(18) 0.0312(19) -0.0036(16) 0.0046(17) -0.0015(16)
C8 0.025(2) 0.025(2) 0.030(2) -0.0016(19) 0.0013(17) -0.0036(18)
C9 0.027(2) 0.017(2) 0.027(2) -0.001(2) 0.0034(18) 0.003(2)
C10 0.035(3) 0.021(2) 0.035(3) -0.001(2) 0.004(2) -0.0009(19)
C11 0.050(3) 0.027(3) 0.035(3) 0.008(2) 0.005(2) -0.004(2)
C12 0.048(3) 0.033(3) 0.024(2) 0.008(2) 0.004(2) 0.010(2)
C13 0.035(2) 0.026(2) 0.025(2) -0.003(2) 0.0025(18) 0.004(2)
C14 0.025(2) 0.021(2) 0.026(2) 0.0006(19) 0.0072(18) 0.0047(19)

loop_
_atom_type_symbol
_atom_type_description
_atom_type_scat_dispersion_real
_atom_type_scat_dispersion_imag
_atom_type_scat_source
C C 0.0181 0.0091 'International Tables Vol C Tables 4.2.6.8 and 6.1.1.4'
H H 0.0000 0.0000 'International Tables Vol C Tables 4.2.6.8 and 6.1.1.4'
N N 0.0311 0.0180 'International Tables Vol C Tables 4.2.6.8 and 6.1.1.4'
O O 0.0492 0.0322 'International Tables Vol C Tables 4.2.6.8 and 6.1.1.4'
Cl Cl 0.3639 0.7018 'International Tables Vol C Tables 4.2.6.8 and 6.1.1.4'
Y Y -0.2670 2.0244 'International Tables Vol C Tables 4.2.6.8 and 6.1.1.4'

loop_
_geom_angle_atom_site_label_1
_geom_angle_atom_site_label_2
_geom_angle_atom_site_label_3
_geom_angle
_geom_angle_site_symmetry_1
_geom_angle_site_symmetry_3
O1 Y1 O1 154.49(15) . 3_655
O1 Y1 N2 86.76(11) . 3_655
O1 Y1 N2 97.61(11) 3_655 3_655
O1 Y1 N2 97.61(11) . .
O1 Y1 N2 86.76(11) 3_655 .
N2 Y1 N2 160.21(15) 3_655 .
O1 Y1 N1 76.43(10) . .
O1 Y1 N1 82.68(11) 3_655 .
N2 Y1 N1 133.97(11) 3_655 .
N2 Y1 N1 65.64(11) . .
O1 Y1 N1 82.68(11) . 3_655
O1 Y1 N1 76.43(10) 3_655 3_655
N2 Y1 N1 65.64(11) 3_655 3_655
N2 Y1 N1 133.97(11) . 3_655
N1 Y1 N1 69.85(15) . 3_655
O1 Y1 Cl1 102.76(7) . .
O1 Y1 Cl1 102.76(7) 3_655 .
N2 Y1 Cl1 80.10(8) 3_655 .
N2 Y1 Cl1 80.10(8) . .
N1 Y1 Cl1 145.07(7) . .
N1 Y1 Cl1 145.07(7) 3_655 .
C14 O1 Y1 140.3(2) . .
C6 N1 C7 108.1(3) . .
C6 N1 C8 107.2(3) . .
C7 N1 C8 110.8(3) . .
C6 N1 Y1 106.2(2) . .
C7 N1 Y1 112.2(2) . .
C8 N1 Y1 112.0(2) . .
C5 N2 C1 117.2(4) . .
C5 N2 Y1 116.7(3) . .
C1 N2 Y1 126.1(3) . .
N2 C1 C2 123.4(4) . .
N2 C1 H1 118.3 . .
C2 C1 H1 118.3 . .
C3 C2 C1 118.8(4) . .
C3 C2 H2 120.6 . .
C1 C2 H2 120.6 . .
C2 C3 C4 118.9(4) . .
C2 C3 H3 120.6 . .
C4 C3 H3 120.6 . .
C3 C4 C5 119.5(4) . .
C3 C4 H4 120.3 . .
C5 C4 H4 120.3 . .
N2 C5 C4 122.2(4) . .
N2 C5 C6 116.8(4) . .
C4 C5 C6 121.0(4) . .
N1 C6 C5 111.4(4) . .
N1 C6 H6A 109.4 . .
C5 C6 H6A 109.4 . .
N1 C6 H6B 109.4 . .
C5 C6 H6B 109.4 . .
H6A C6 H6B 108.0 . .
N1 C7 C7 113.0(3) . 3_655
N1 C7 H7A 109.0 . .
C7 C7 H7A 109.0 3_655 .
N1 C7 H7B 109.0 . .
C7 C7 H7B 109.0 3_655 .
H7A C7 H7B 107.8 . .
C9 C8 N1 116.5(4) . .
C9 C8 H8A 108.2 . .
N1 C8 H8A 108.2 . .
C9 C8 H8B 108.2 . .
N1 C8 H8B 108.2 . .
H8A C8 H8B 107.3 . .
C10 C9 C14 119.7(4) . .
C10 C9 C8 120.5(4) . .
C14 C9 C8 119.6(4) . .
C11 C10 C9 120.7(5) . .
C11 C10 H10 119.7 . .
C9 C10 H10 119.7 . .
C12 C11 C10 120.3(4) . .
C12 C11 H11 119.9 . .
C10 C11 H11 119.9 . .
C11 C12 C13 120.3(4) . .
C11 C12 H12 119.8 . .
C13 C12 H12 119.8 . .
C12 C13 C14 121.0(4) . .
C12 C13 H13 119.5 . .
C14 C13 H13 119.5 . .
O1 C14 C13 122.1(4) . .
O1 C14 C9 119.9(4) . .
C13 C14 C9 118.0(4) . .

loop_
_geom_bond_atom_site_label_1
_geom_bond_atom_site_label_2
_geom_bond_distance
_geom_bond_site_symmetry_2
Y1 O1 2.158(3) .
Y1 O1 2.158(3) 3_655
Y1 N2 2.561(3) 3_655
Y1 N2 2.561(3) .
Y1 N1 2.578(3) .
Y1 N1 2.578(3) 3_655
Y1 Cl1 2.6586(12) .
O1 C14 1.328(5) .
N1 C6 1.480(6) .
N1 C7 1.490(5) .
N1 C8 1.501(5) .
N2 C5 1.345(5) .
N2 C1 1.349(6) .
C1 C2 1.380(7) .
C1 H1 0.9500 .
C2 C3 1.374(7) .
C2 H2 0.9500 .
C3 C4 1.378(7) .
C3 H3 0.9500 .
C4 C5 1.390(6) .
C4 H4 0.9500 .
C5 C6 1.506(7) .
C6 H6A 0.9900 .
C6 H6B 0.9900 .
C7 C7 1.528(8) 3_655
C7 H7A 0.9900 .
C7 H7B 0.9900 .
C8 C9 1.492(7) .
C8 H8A 0.9900 .
C8 H8B 0.9900 .
C9 C10 1.394(7) .
C9 C14 1.421(7) .
C10 C11 1.382(7) .
C10 H10 0.9500 .
C11 C12 1.377(7) .
C11 H11 0.9500 .
C12 C13 1.384(6) .
C12 H12 0.9500 .
C13 C14 1.408(6) .
C13 H13 0.9500 .

loop_
_geom_torsion_atom_site_label_1
_geom_torsion_atom_site_label_2
_geom_torsion_atom_site_label_3
_geom_torsion_atom_site_label_4
_geom_torsion
_geom_torsion_site_symmetry_1
_geom_torsion_site_symmetry_4
O1 Y1 O1 C14 10.7(4) 3_655 .
N2 Y1 O1 C14 111.6(4) 3_655 .
N2 Y1 O1 C14 -87.8(4) . .
N1 Y1 O1 C14 -25.2(4) . .
N1 Y1 O1 C14 45.7(4) 3_655 .
Cl1 Y1 O1 C14 -169.3(4) . .
O1 Y1 N1 C6 -141.9(3) . .
O1 Y1 N1 C6 52.8(3) 3_655 .
N2 Y1 N1 C6 146.4(2) 3_655 .
N2 Y1 N1 C6 -36.9(2) . .
N1 Y1 N1 C6 131.0(3) 3_655 .
Cl1 Y1 N1 C6 -49.0(3) . .
O1 Y1 N1 C7 100.2(3) . .
O1 Y1 N1 C7 -65.1(3) 3_655 .
N2 Y1 N1 C7 28.5(3) 3_655 .
N2 Y1 N1 C7 -154.8(3) . .
N1 Y1 N1 C7 13.13(19) 3_655 .
Cl1 Y1 N1 C7 -166.87(19) . .
O1 Y1 N1 C8 -25.2(2) . .
O1 Y1 N1 C8 169.6(3) 3_655 .
N2 Y1 N1 C8 -96.9(3) 3_655 .
N2 Y1 N1 C8 79.8(3) . .
N1 Y1 N1 C8 -112.2(3) 3_655 .
Cl1 Y1 N1 C8 67.8(3) . .
O1 Y1 N2 C5 91.6(3) . .
O1 Y1 N2 C5 -63.1(3) 3_655 .
N2 Y1 N2 C5 -166.7(3) 3_655 .
N1 Y1 N2 C5 20.3(3) . .
N1 Y1 N2 C5 4.5(4) 3_655 .
Cl1 Y1 N2 C5 -166.7(3) . .
O1 Y1 N2 C1 -88.8(4) . .
O1 Y1 N2 C1 116.5(4) 3_655 .
N2 Y1 N2 C1 12.9(4) 3_655 .
N1 Y1 N2 C1 -160.1(4) . .
N1 Y1 N2 C1 -175.9(3) 3_655 .
Cl1 Y1 N2 C1 12.9(4) . .
C5 N2 C1 C2 -1.3(7) . .
Y1 N2 C1 C2 179.1(4) . .
N2 C1 C2 C3 0.9(8) . .
C1 C2 C3 C4 -0.3(7) . .
C2 C3 C4 C5 0.1(6) . .
C1 N2 C5 C4 1.1(6) . .
Y1 N2 C5 C4 -179.3(3) . .
C1 N2 C5 C6 -178.9(4) . .
Y1 N2 C5 C6 0.7(5) . .
C3 C4 C5 N2 -0.5(6) . .
C3 C4 C5 C6 179.5(4) . .
C7 N1 C6 C5 173.5(3) . .
C8 N1 C6 C5 -67.0(4) . .
Y1 N1 C6 C5 52.9(4) . .
N2 C5 C6 N1 -37.8(5) . .
C4 C5 C6 N1 142.2(4) . .
C6 N1 C7 C7 -155.0(4) . 3_655
C8 N1 C7 C7 87.8(4) . 3_655
Y1 N1 C7 C7 -38.2(5) . 3_655
C6 N1 C8 C9 180.0(4) . .
C7 N1 C8 C9 -62.3(5) . .
Y1 N1 C8 C9 63.8(4) . .
N1 C8 C9 C10 126.3(4) . .
N1 C8 C9 C14 -57.9(6) . .
C14 C9 C10 C11 -0.1(7) . .
C8 C9 C10 C11 175.7(4) . .
C9 C10 C11 C12 0.3(7) . .
C10 C11 C12 C13 -0.5(7) . .
C11 C12 C13 C14 0.4(7) . .
Y1 O1 C14 C13 -139.4(4) . .
Y1 O1 C14 C9 40.5(6) . .
C12 C13 C14 O1 179.7(4) . .
C12 C13 C14 C9 -0.2(6) . .
C10 C9 C14 O1 -179.9(4) . .
C8 C9 C14 O1 4.3(6) . .
C10 C9 C14 C13 0.0(6) . .
C8 C9 C14 C13 -175.8(4) . .
